data_2108827
loop_
_publ_author_name
'Konieczny, Krzysztof A.'
'Bakowicz, Julia'
'Paliwoda, Damian'
'Warren, Mark R.'
'Ciesielski, Arkadiusz'
'Cyra\'nski, Micha\/l K.'
'Turowska-Tyrk, Ilona'

_publ_section_title
;
 Structural reasons for the formation of multicomponent products and the
 influence of high pressure
;
_journal_issue 3
_journal_name_full 'Acta Crystallographica Section B'
_journal_page_first
;
;
_journal_paper_doi 10.1107/S2052520621004492
_journal_volume 77
_journal_year 2021
_chemical_absolute_configuration syn
_chemical_formula_sum 'C31 H39 N O3'
_chemical_formula_weight 473.63
_space_group_crystal_system orthorhombic
_space_group_IT_number 19
_space_group_name_Hall 'P 2ac 2ab'
_space_group_name_H-M_alt 'P 21 21 21'
_atom_sites_solution_hydrogens mixed
_atom_sites_solution_primary isomor
_audit_creation_method SHELXL-2014/7
_cell_angle_alpha 90
_cell_angle_beta 90
_cell_angle_gamma 90
_cell_formula_units_Z 4
_cell_length_a 5.9870(15)
_cell_length_b 13.257(5)
_cell_length_c 31.84(3)
_cell_measurement_pressure 1000000
_cell_measurement_reflns_used 601
_cell_measurement_temperature 299(2)
_cell_measurement_theta_max 21.7050
_cell_measurement_theta_min 5.7250
_cell_volume 2527(3)
_computing_cell_refinement 'CrysAlisPro (Rigaku OD, 2015)'
_computing_data_collection 'CrysAlisPro (Agilent Technologies, 2014)'
_computing_data_reduction 'CrysAlisPro (Rigaku OD, 2015)'
_computing_molecular_graphics 'ORTEP-3 for Windows (Farrugia, 2012)'
_computing_publication_material 'SHELXL 2014/7 (Sheldrick, 2015)'
_computing_structure_refinement 'SHELXL 2014/7 (Sheldrick, 2015)'
_computing_structure_solution 'SHELXT 2014/5 (Sheldrick, 2014)'
_diffrn_ambient_pressure 1000000
_diffrn_ambient_temperature 299(2)
_diffrn_detector_area_resol_mean 15.9718
_diffrn_measured_fraction_theta_full 0.504
_diffrn_measured_fraction_theta_max 0.504
_diffrn_measurement_device_type 'KM4 with Eos CCD'
_diffrn_measurement_method '\f- and \w scans'
_diffrn_radiation_monochromator graphite
_diffrn_radiation_source 'fine-focus sealed tube'
_diffrn_radiation_type MoK\a
_diffrn_radiation_wavelength 0.71073
_diffrn_reflns_av_R_equivalents 0.1416
_diffrn_reflns_av_unetI/netI 0.2746
_diffrn_reflns_Laue_measured_fraction_full 0.504
_diffrn_reflns_Laue_measured_fraction_max 0.504
_diffrn_reflns_limit_h_max 6
_diffrn_reflns_limit_h_min -6
_diffrn_reflns_limit_k_max 11
_diffrn_reflns_limit_k_min -14
_diffrn_reflns_limit_l_max 23
_diffrn_reflns_limit_l_min -20
_diffrn_reflns_number 5410
_diffrn_reflns_point_group_measured_fraction_full 0.513
_diffrn_reflns_point_group_measured_fraction_max 0.513
_diffrn_reflns_theta_full 24.713
_diffrn_reflns_theta_max 24.713
_diffrn_reflns_theta_min 5.597
_exptl_absorpt_coefficient_mu 0.079
_exptl_absorpt_correction_T_max 1.000
_exptl_absorpt_correction_T_min 0.35192
_exptl_absorpt_correction_type multi-scan
_exptl_absorpt_process_details 'Scale3 AbsPack (Rigaku OD, 2015)'
_exptl_crystal_colour colourless
_exptl_crystal_density_diffrn 1.245
_exptl_crystal_description block
_exptl_crystal_F_000 1024
_exptl_crystal_size_max 0.180
_exptl_crystal_size_mid 0.100
_exptl_crystal_size_min 0.080
_refine_diff_density_max 0.157
_refine_diff_density_min -0.158
_refine_diff_density_rms 0.035
_refine_ls_abs_structure_details
;
The absolute configuration was assigned to agree with that of its
precursor (S)-(-)-1-phenylethaneamine at the chiral centre C25.
;
_refine_ls_abs_structure_Flack 0.2(10)
_refine_ls_extinction_method none
_refine_ls_goodness_of_fit_ref 0.993
_refine_ls_hydrogen_treatment constr
_refine_ls_matrix_type full
_refine_ls_number_parameters 177
_refine_ls_number_reflns 2199
_refine_ls_number_restraints 154
_refine_ls_restrained_S_all 0.980
_refine_ls_R_factor_all 0.2887
_refine_ls_R_factor_gt 0.0998
_refine_ls_shift/su_max 0.000
_refine_ls_shift/su_mean 0.000
_refine_ls_structure_factor_coef Fsqd
_refine_ls_weighting_details 'w=1/[\s^2^(Fo^2^)+(0.1008P)^2^] where P=(Fo^2^+2Fc^2^)/3'
_refine_ls_weighting_scheme calc
_refine_ls_wR_factor_gt 0.1902
_refine_ls_wR_factor_ref 0.2801
_reflns_Friedel_coverage 0.744
_reflns_Friedel_fraction_full 0.526
_reflns_Friedel_fraction_max 0.526
_reflns_number_gt 741
_reflns_number_total 2199
_reflns_threshold_expression 'I > 2\s(I)'
_cod_data_source_file eb5068sup1.cif
_cod_data_source_block 1120minUV_1GPa
_cod_database_code 2108827
_shelx_shelxl_version_number 2014/7
_shelx_space_group_comment
;
The symmetry employed for this shelxl refinement is uniquely defined
by the following loop, which should always be used as a source of
symmetry information in preference to the above space-group names.
They are only intended as comments.
;
_shelx_estimated_absorpt_t_min 0.986
_shelx_estimated_absorpt_t_max 0.994

loop_
_space_group_symop_operation_xyz
'x, y, z'
'-x+1/2, -y, z+1/2'
'-x, y+1/2, -z+1/2'
'x+1/2, -y+1/2, -z'

loop_
_atom_site_label
_atom_site_type_symbol
_atom_site_fract_x
_atom_site_fract_y
_atom_site_fract_z
_atom_site_U_iso_or_equiv
_atom_site_adp_type
_atom_site_occupancy
_atom_site_site_symmetry_order
_atom_site_calc_flag
_atom_site_refinement_flags_posn
_atom_site_refinement_flags_adp
_atom_site_refinement_flags_occupancy
_atom_site_disorder_assembly
_atom_site_disorder_group
C26 C 0.9387(10) 0.5134(5) 0.5485(4) 0.088(6) Uiso 1 1 d G . . . .
N1 N 0.9532(15) 0.6731(5) 0.5090(4) 0.076(4) Uiso 1 1 d G . . . .
H1A H 0.8494 0.6514 0.4912 0.092 Uiso 1 1 d G U . . .
H1B H 1.0878 0.6556 0.4996 0.092 Uiso 1 1 d G U . . .
H1C H 0.9452 0.7400 0.5111 0.092 Uiso 1 1 d G U . . .
C24 C 0.6948(18) 0.6632(6) 0.5686(5) 0.096(6) Uiso 1 1 d G . . . .
H24A H 0.5766 0.6450 0.5497 0.144 Uiso 1 1 d G U . . .
H24B H 0.6991 0.7353 0.5717 0.144 Uiso 1 1 d G U . . .
H24C H 0.6684 0.6327 0.5956 0.144 Uiso 1 1 d G U . . .
C25 C 0.9147(12) 0.6266(5) 0.5514(4) 0.097(6) Uiso 1 1 d G . . . .
H25 H 1.0325 0.6511 0.5701 0.117 Uiso 1 1 d G U . . .
C27 C 1.1327(13) 0.4669(6) 0.5612(5) 0.099(6) Uiso 1 1 d G . . . .
H27 H 1.2507 0.5058 0.5711 0.119 Uiso 1 1 d G U . . .
C28 C 1.1547(16) 0.3629(6) 0.5594(5) 0.107(7) Uiso 1 1 d G . . . .
H28 H 1.2864 0.3325 0.5684 0.129 Uiso 1 1 d G U . . .
C29 C 0.9857(19) 0.3056(5) 0.5448(5) 0.112(7) Uiso 1 1 d G . . . .
H29 H 1.0017 0.2358 0.5436 0.134 Uiso 1 1 d G U . . .
C30 C 0.7910(17) 0.3496(5) 0.5318(5) 0.107(7) Uiso 1 1 d G . . . .
H30 H 0.6744 0.3098 0.5220 0.129 Uiso 1 1 d G U . . .
C31 C 0.7676(11) 0.4539(5) 0.5335(4) 0.092(6) Uiso 1 1 d G . . . .
H31 H 0.6355 0.4837 0.5244 0.111 Uiso 1 1 d G U . . .
C1 C 0.177(2) 0.2577(10) 0.3085(6) 0.064(2) Uiso 1 1 d D U . . .
O2 O 0.3776(18) 0.6236(8) 0.4834(5) 0.086(6) Uani 1 1 d D . . . .
C2 C 0.104(2) 0.3206(11) 0.2764(7) 0.064(2) Uiso 1 1 d D U . . .
O3 O 0.689(2) 0.6127(8) 0.4459(5) 0.109(7) Uani 1 1 d D . . . .
C3 C 0.165(2) 0.3060(10) 0.2342(8) 0.064(2) Uiso 1 1 d D U . . .
H3 H 0.1079 0.3474 0.2131 0.077 Uiso 1 1 calc R U . . .
C4 C 0.313(2) 0.2282(11) 0.2246(9) 0.064(2) Uiso 1 1 d . U . . .
C5 C 0.387(2) 0.1663(11) 0.2580(7) 0.064(2) Uiso 1 1 d D U . . .
H5 H 0.4834 0.1137 0.2515 0.077 Uiso 1 1 calc R U . . .
C6 C 0.327(2) 0.1776(10) 0.2992(6) 0.064(2) Uiso 1 1 d D U . . .
C14 C 0.495(3) 0.5849(13) 0.4546(8) 0.076(6) Uiso 1 1 d D . . . .
C18 C 0.370(3) 0.2022(13) 0.1814(9) 0.087(6) Uiso 1 1 d . . . . .
H18 H 0.3577 0.1286 0.1792 0.104 Uiso 1 1 calc R U . . .
C19 C 0.616(3) 0.2291(13) 0.1724(9) 0.110(7) Uiso 1 1 d . . . . .
H19A H 0.6521 0.2117 0.1440 0.165 Uiso 1 1 calc R U . . .
H19B H 0.6384 0.3001 0.1766 0.165 Uiso 1 1 calc R U . . .
H19C H 0.7112 0.1921 0.1912 0.165 Uiso 1 1 calc R U . . .
C20 C 0.220(3) 0.2460(15) 0.1475(10) 0.134(9) Uiso 1 1 d . . . . .
H20A H 0.2716 0.2244 0.1204 0.201 Uiso 1 1 calc R U . . .
H20B H 0.0694 0.2230 0.1517 0.201 Uiso 1 1 calc R U . . .
H20C H 0.2238 0.3183 0.1489 0.201 Uiso 1 1 calc R U . . .
O1 O -0.060(4) 0.2216(16) 0.3673(8) 0.084(9) Uani 0.633(4) 1 d D U P A 1
C7 C 0.100(4) 0.2691(19) 0.3537(7) 0.090(10) Uiso 0.633(4) 1 d D U P A 1
C8 C 0.2035(18) 0.3460(8) 0.3813(4) 0.054(5) Uiso 0.633(4) 1 d DG U P A 1
C9 C 0.0955(15) 0.3816(8) 0.4146(5) 0.073(3) Uiso 0.633(4) 1 d DG U P A 1
H9 H -0.0452 0.3565 0.4212 0.087 Uiso 0.633(4) 1 d G U P A 1
C10 C 0.190(2) 0.4558(9) 0.4395(4) 0.073(3) Uiso 0.633(4) 1 d G U P A 1
H10 H 0.1153 0.4783 0.4634 0.087 Uiso 0.633(4) 1 d G U P A 1
C11 C 0.395(2) 0.4964(9) 0.4289(5) 0.068(6) Uiso 0.633(4) 1 d G U P A 1
C12 C 0.5090(16) 0.4605(9) 0.3942(5) 0.073(3) Uiso 0.633(4) 1 d G U P A 1
H12 H 0.6488 0.4864 0.3875 0.087 Uiso 0.633(4) 1 d G U P A 1
C13 C 0.4146(19) 0.3857(9) 0.3693(4) 0.073(3) Uiso 0.633(4) 1 d DG U P A 1
H13 H 0.4876 0.3622 0.3455 0.087 Uiso 0.633(4) 1 d G U P A 1
C15 C -0.054(3) 0.4104(12) 0.2900(9) 0.079(6) Uani 0.633(4) 1 d . U P A 1
H15 H -0.0784 0.4057 0.3203 0.095 Uiso 0.633(4) 1 calc R U P A 1
C16 C -0.281(3) 0.4031(13) 0.2679(9) 0.073(6) Uiso 0.633(4) 1 d . U P A 1
H16A H -0.3488 0.3394 0.2744 0.109 Uiso 0.633(4) 1 calc R U P A 1
H16B H -0.3756 0.4568 0.2774 0.109 Uiso 0.633(4) 1 calc R U P A 1
H16C H -0.2600 0.4084 0.2381 0.109 Uiso 0.633(4) 1 calc R U P A 1
C17 C 0.064(3) 0.5106(12) 0.2808(10) 0.079(7) Uiso 0.633(4) 1 d . U P A 1
H17A H 0.2050 0.5123 0.2951 0.119 Uiso 0.633(4) 1 calc R U P A 1
H17B H 0.0879 0.5170 0.2511 0.119 Uiso 0.633(4) 1 calc R U P A 1
H17C H -0.0277 0.5654 0.2904 0.119 Uiso 0.633(4) 1 calc R U P A 1
C21 C 0.403(4) 0.1060(16) 0.3338(9) 0.081(7) Uani 0.633(4) 1 d D U P A 1
H21 H 0.4263 0.1467 0.3592 0.097 Uiso 0.633(4) 1 calc R U P A 1
C22 C 0.221(4) 0.0286(17) 0.3440(12) 0.109(9) Uiso 0.633(4) 1 d D U P A 1
H22A H 0.0832 0.0630 0.3498 0.164 Uiso 0.633(4) 1 calc R U P A 1
H22B H 0.2006 -0.0156 0.3204 0.164 Uiso 0.633(4) 1 calc R U P A 1
H22C H 0.2645 -0.0102 0.3681 0.164 Uiso 0.633(4) 1 calc R U P A 1
C23 C 0.622(4) 0.0524(16) 0.3245(11) 0.095(9) Uiso 0.633(4) 1 d D U P A 1
H23A H 0.6589 0.0089 0.3476 0.142 Uiso 0.633(4) 1 calc R U P A 1
H23B H 0.6060 0.0130 0.2994 0.142 Uiso 0.633(4) 1 calc R U P A 1
H23C H 0.7379 0.1014 0.3208 0.142 Uiso 0.633(4) 1 calc R U P A 1
O1D O -0.132(6) 0.259(4) 0.358(2) 0.08(2) Uiso 0.253(4) 1 d D U P A 2
C7D C 0.110(6) 0.256(2) 0.3561(9) 0.084(18) Uiso 0.253(4) 1 d D U P A 2
C8D C 0.2035(18) 0.3460(8) 0.3813(4) 0.054(5) Uiso 0.253(4) 1 d . U P A 2
C9D C 0.0955(15) 0.3816(8) 0.4146(5) 0.073(3) Uiso 0.253(4) 1 d . U P A 2
H9D H -0.0452 0.3565 0.4212 0.087 Uiso 0.253(4) 1 calc R U P A 2
C10D C 0.190(2) 0.4558(9) 0.4395(4) 0.073(3) Uiso 0.253(4) 1 d . U P A 2
H10D H 0.1153 0.4783 0.4634 0.087 Uiso 0.253(4) 1 calc R U P A 2
C11D C 0.395(2) 0.4964(9) 0.4289(5) 0.068(6) Uiso 0.253(4) 1 d . U P A 2
C12D C 0.5090(16) 0.4605(9) 0.3942(5) 0.073(3) Uiso 0.253(4) 1 d . U P A 2
H12D H 0.6488 0.4864 0.3875 0.087 Uiso 0.253(4) 1 calc R U P A 2
C13D C 0.4146(19) 0.3857(9) 0.3693(4) 0.073(3) Uiso 0.253(4) 1 d . U P A 2
H13D H 0.4876 0.3622 0.3455 0.087 Uiso 0.253(4) 1 calc R U P A 2
C15D C -0.054(3) 0.4104(12) 0.2900(9) 0.079(6) Uani 0.253(4) 1 d . U P A 2
H15D H -0.0784 0.4057 0.3203 0.095 Uiso 0.253(4) 1 calc R U P A 2
C16D C -0.281(3) 0.4031(13) 0.2679(9) 0.073(6) Uiso 0.253(4) 1 d . U P A 2
H16D H -0.3488 0.3394 0.2744 0.109 Uiso 0.253(4) 1 calc R U P A 2
H16E H -0.3756 0.4568 0.2774 0.109 Uiso 0.253(4) 1 calc R U P A 2
H16F H -0.2600 0.4084 0.2381 0.109 Uiso 0.253(4) 1 calc R U P A 2
C17D C 0.064(3) 0.5106(12) 0.2808(10) 0.079(7) Uiso 0.253(4) 1 d . U P A 2
H17D H 0.2050 0.5123 0.2951 0.119 Uiso 0.253(4) 1 calc R U P A 2
H17E H 0.0879 0.5170 0.2511 0.119 Uiso 0.253(4) 1 calc R U P A 2
H17F H -0.0277 0.5654 0.2904 0.119 Uiso 0.253(4) 1 calc R U P A 2
C21D C 0.401(10) 0.126(4) 0.3398(11) 0.084(11) Uiso 0.253(4) 1 d D U P A 2
H21D H 0.5309 0.1647 0.3496 0.101 Uiso 0.253(4) 1 calc R U P A 2
C22D C 0.212(9) 0.155(3) 0.3693(15) 0.11(2) Uiso 0.253(4) 1 d D U P A 2
H22D H 0.2683 0.1596 0.3978 0.127 Uiso 0.253(4) 1 calc R U P A 2
H22E H 0.0978 0.1028 0.3687 0.127 Uiso 0.253(4) 1 calc R U P A 2
C23D C 0.481(12) 0.021(4) 0.334(2) 0.10(2) Uiso 0.253(4) 1 d D U P A 2
H23D H 0.6011 0.0202 0.3142 0.145 Uiso 0.253(4) 1 calc R U P A 2
H23E H 0.5334 -0.0047 0.3606 0.145 Uiso 0.253(4) 1 calc R U P A 2
H23F H 0.3608 -0.0202 0.3241 0.145 Uiso 0.253(4) 1 calc R U P A 2
O1P O -0.126(12) 0.266(7) 0.363(2) 0.09(3) Uiso 0.114(4) 1 d D U P A 3
C7P C 0.039(6) 0.315(3) 0.3399(11) 0.08(2) Uiso 0.114(4) 1 d D U P A 3
C8P C 0.155(8) 0.387(2) 0.3708(11) 0.060(19) Uiso 0.114(4) 1 d DG U P A 3
C9P C 0.050(7) 0.425(4) 0.4039(15) 0.070(10) Uiso 0.114(4) 1 d DG U P A 3
H9P H -0.0984 0.4077 0.4088 0.084 Uiso 0.114(4) 1 d G U P A 3
C10P C 0.159(8) 0.489(6) 0.4314(19) 0.070(10) Uiso 0.114(4) 1 d DG U P A 3
H10P H 0.0860 0.5127 0.4551 0.084 Uiso 0.114(4) 1 d G U P A 3
C11P C 0.378(9) 0.517(7) 0.423(2) 0.071(19) Uiso 0.114(4) 1 d DG U P A 3
C12P C 0.489(8) 0.479(6) 0.389(2) 0.070(10) Uiso 0.114(4) 1 d DG U P A 3
H12P H 0.6370 0.4963 0.3841 0.084 Uiso 0.114(4) 1 d G U P A 3
C13P C 0.380(8) 0.414(5) 0.3615(15) 0.070(10) Uiso 0.114(4) 1 d DG U P A 3
H13P H 0.4512 0.3890 0.3378 0.084 Uiso 0.114(4) 1 d G U P A 3
C15P C -0.037(8) 0.392(3) 0.3015(14) 0.079(12) Uiso 0.114(4) 1 d D U P A 3
C16P C -0.284(9) 0.398(8) 0.294(3) 0.07(3) Uiso 0.114(4) 1 d D U P A 3
H16G H -0.3484 0.4474 0.3126 0.100 Uiso 0.114(4) 1 calc R U P A 3
H16H H -0.3118 0.4177 0.2654 0.100 Uiso 0.114(4) 1 calc R U P A 3
H16I H -0.3510 0.3336 0.2992 0.100 Uiso 0.114(4) 1 calc R U P A 3
C17P C 0.067(17) 0.497(3) 0.304(3) 0.07(3) Uiso 0.114(4) 1 d D U P A 3
H17G H -0.0277 0.5404 0.3202 0.101 Uiso 0.114(4) 1 calc R U P A 3
H17H H 0.2112 0.4926 0.3171 0.101 Uiso 0.114(4) 1 calc R U P A 3
H17I H 0.0833 0.5240 0.2761 0.101 Uiso 0.114(4) 1 calc R U P A 3
C21P C 0.403(4) 0.1060(16) 0.3338(9) 0.081(7) Uani 0.114(4) 1 d . U P A 3
H21P H 0.4263 0.1467 0.3592 0.097 Uiso 0.114(4) 1 calc R U P A 3
C22P C 0.221(4) 0.0286(17) 0.3440(12) 0.109(9) Uiso 0.114(4) 1 d . U P A 3
H22F H 0.0832 0.0630 0.3498 0.164 Uiso 0.114(4) 1 calc R U P A 3
H22G H 0.2006 -0.0156 0.3204 0.164 Uiso 0.114(4) 1 calc R U P A 3
H22H H 0.2645 -0.0102 0.3681 0.164 Uiso 0.114(4) 1 calc R U P A 3
C23P C 0.622(4) 0.0524(16) 0.3245(11) 0.095(9) Uiso 0.114(4) 1 d . U P A 3
H23G H 0.6589 0.0089 0.3476 0.142 Uiso 0.114(4) 1 calc R U P A 3
H23H H 0.6060 0.0130 0.2994 0.142 Uiso 0.114(4) 1 calc R U P A 3
H23I H 0.7379 0.1014 0.3208 0.142 Uiso 0.114(4) 1 calc R U P A 3

loop_
_atom_site_aniso_label
_atom_site_aniso_U_11
_atom_site_aniso_U_22
_atom_site_aniso_U_33
_atom_site_aniso_U_23
_atom_site_aniso_U_13
_atom_site_aniso_U_12
O2 0.087(8) 0.081(9) 0.09(2) -0.012(7) 0.005(10) -0.001(6)
O3 0.092(8) 0.110(10) 0.13(2) -0.022(9) -0.001(10) -0.024(8)
O1 0.125(16) 0.095(17) 0.03(2) -0.026(13) 0.032(16) -0.020(15)
C15 0.076(10) 0.068(10) 0.093(16) 0.003(10) -0.009(11) 0.009(9)
C21 0.093(12) 0.073(12) 0.075(16) 0.011(11) 0.011(13) 0.020(11)
C15D 0.076(10) 0.068(10) 0.093(16) 0.003(10) -0.009(11) 0.009(9)
C21P 0.093(12) 0.073(12) 0.075(16) 0.011(11) 0.011(13) 0.020(11)

loop_
_atom_type_symbol
_atom_type_description
_atom_type_scat_dispersion_real
_atom_type_scat_dispersion_imag
_atom_type_scat_source
C C 0.0033 0.0016 'International Tables Vol C Tables 4.2.6.8 and 6.1.1.4'
H H 0.0000 0.0000 'International Tables Vol C Tables 4.2.6.8 and 6.1.1.4'
N N 0.0061 0.0033 'International Tables Vol C Tables 4.2.6.8 and 6.1.1.4'
O O 0.0106 0.0060 'International Tables Vol C Tables 4.2.6.8 and 6.1.1.4'

loop_
_geom_angle_atom_site_label_1
_geom_angle_atom_site_label_2
_geom_angle_atom_site_label_3
_geom_angle
_geom_angle_site_symmetry_1
_geom_angle_site_symmetry_3
_geom_angle_publ_flag
C27 C26 C31 118.2 . . ?
C27 C26 C25 120.5 . . ?
C31 C26 C25 121.3 . . ?
N1 C25 C24 109.2 . . ?
N1 C25 C26 109.8 . . ?
C24 C25 C26 115.2 . . ?
C26 C27 C28 120.9 . . ?
C29 C28 C27 120.2 . . ?
C28 C29 C30 120.2 . . ?
C29 C30 C31 119.9 . . ?
C26 C31 C30 120.5 . . ?
C2 C1 C6 119.5(16) . . ?
C2 C1 C7P 90.6(19) . . ?
C6 C1 C7P 150(2) . . ?
C2 C1 C7 122.8(16) . . ?
C6 C1 C7 117.7(17) . . ?
C2 C1 C7D 129.8(19) . . ?
C6 C1 C7D 110.6(18) . . ?
C1 C2 C3 122.6(16) . . ?
C1 C2 C15P 99(2) . . ?
C3 C2 C15P 138(2) . . ?
C1 C2 C15 116.1(18) . . ?
C3 C2 C15 121.4(17) . . ?
C1 C2 C15D 116.1(18) . . ?
C3 C2 C15D 121.4(17) . . ?
C4 C3 C2 118(2) . . ?
C3 C4 C5 118(2) . . ?
C3 C4 C18 122(2) . . ?
C5 C4 C18 120.1(17) . . ?
C6 C5 C4 125.2(18) . . ?
C5 C6 C1 116.6(15) . . ?
C5 C6 C21P 123.2(16) . . ?
C1 C6 C21P 120.1(18) . . ?
C5 C6 C21 123.2(16) . . ?
C1 C6 C21 120.1(18) . . ?
C5 C6 C21D 133.5(19) . . ?
C1 C6 C21D 109.7(19) . . ?
O3 C14 O2 124.0(19) . . ?
O3 C14 C11P 117(3) . . ?
O2 C14 C11P 117(2) . . ?
O3 C14 C11 118(2) . . ?
O2 C14 C11 118.5(17) . . ?
O3 C14 C11D 118(2) . . ?
O2 C14 C11D 118.5(17) . . ?
C4 C18 C20 116.3(18) . . ?
C4 C18 C19 110(2) . . ?
C20 C18 C19 110(2) . . ?
O1 C7 C8 118(2) . . ?
O1 C7 C1 121.4(19) . . ?
C8 C7 C1 120.1(16) . . ?
C9 C8 C13 121.1 . . ?
C9 C8 C7 120.8(12) . . ?
C13 C8 C7 117.9(12) . . ?
C8 C9 C10 120.7 . . ?
C9 C10 C11 119.9 . . ?
C12 C11 C10 119.9 . . ?
C12 C11 C14 119.6(13) . . ?
C10 C11 C14 120.4(13) . . ?
C11 C12 C13 120.1 . . ?
C12 C13 C8 118.2 . . ?
C17 C15 C16 112.0(17) . . ?
C17 C15 C2 109.1(14) . . ?
C16 C15 C2 110.9(16) . . ?
C23 C21 C6 114(2) . . ?
C23 C21 C22 109.9(16) . . ?
C6 C21 C22 110.9(19) . . ?
O1D C7D C22D 114(3) . . ?
O1D C7D C8D 108(3) . . ?
C22D C7D C8D 113(3) . . ?
O1D C7D C1 107(3) . . ?
C22D C7D C1 100(2) . . ?
C8D C7D C1 113.5(19) . . ?
C9D C8D C13D 121.1 . . ?
C9D C8D C7D 120.9(13) . . ?
C13D C8D C7D 117.9(13) . . ?
C8D C9D C10D 120.7 . . ?
C9D C10D C11D 119.9 . . ?
C12D C11D C10D 119.9 . . ?
C12D C11D C14 119.6(13) . . ?
C10D C11D C14 120.4(13) . . ?
C11D C12D C13D 120.1 . . ?
C12D C13D C8D 118.2 . . ?
C17D C15D C16D 112.0(17) . . ?
C17D C15D C2 109.1(14) . . ?
C16D C15D C2 110.9(16) . . ?
C23D C21D C22D 123(4) . . ?
C23D C21D C6 114(4) . . ?
C22D C21D C6 101(3) . . ?
C21D C22D C7D 110(3) . . ?
O1P C7P C1 120(4) . . ?
O1P C7P C8P 106(3) . . ?
C1 C7P C8P 119(2) . . ?
O1P C7P C15P 119(4) . . ?
C1 C7P C15P 88.4(18) . . ?
C8P C7P C15P 103(2) . . ?
C9P C8P C13P 121.1 . . ?
C9P C8P C7P 122(2) . . ?
C13P C8P C7P 117(2) . . ?
C8P C9P C10P 120.75(8) . . ?
C9P C10P C11P 119.9 . . ?
C12P C11P C10P 119.88(5) . . ?
C12P C11P C14 121(3) . . ?
C10P C11P C14 119(3) . . ?
C11P C12P C13P 120.14(8) . . ?
C12P C13P C8P 118.2 . . ?
C2 C15P C16P 120(4) . . ?
C2 C15P C17P 112(4) . . ?
C16P C15P C17P 111(3) . . ?
C2 C15P C7P 81.4(18) . . ?
C16P C15P C7P 115(4) . . ?
C17P C15P C7P 114(4) . . ?
C23P C21P C6 114(2) . . ?
C23P C21P C22P 109.9(16) . . ?
C6 C21P C22P 110.9(19) . . ?

loop_
_geom_bond_atom_site_label_1
_geom_bond_atom_site_label_2
_geom_bond_distance
_geom_bond_site_symmetry_2
_geom_bond_publ_flag
C26 C27 1.3765 . ?
C26 C31 1.3784 . ?
C26 C25 1.5095 . ?
N1 C25 1.5014 . ?
C24 C25 1.5074 . ?
C27 C28 1.3861 . ?
C28 C29 1.3484 . ?
C29 C30 1.3675 . ?
C30 C31 1.3909 . ?
C1 C2 1.39(2) . ?
C1 C6 1.422(17) . ?
C1 C7P 1.50(2) . ?
C1 C7 1.52(2) . ?
C1 C7D 1.57(2) . ?
O2 C14 1.26(2) . ?
C2 C3 1.41(3) . ?
C2 C15P 1.50(2) . ?
C2 C15 1.58(2) . ?
C2 C15D 1.58(2) . ?
O3 C14 1.250(19) . ?
C3 C4 1.395(18) . ?
C4 C5 1.41(3) . ?
C4 C18 1.46(3) . ?
C5 C6 1.37(3) . ?
C6 C21P 1.53(2) . ?
C6 C21 1.53(2) . ?
C6 C21D 1.53(2) . ?
C14 C11P 1.51(2) . ?
C14 C11 1.55(2) . ?
C14 C11D 1.55(2) . ?
C18 C20 1.52(3) . ?
C18 C19 1.54(2) . ?
O1 C7 1.226(19) . ?
C7 C8 1.482(19) . ?
C8 C9 1.3283 . ?
C8 C13 1.4209 . ?
C9 C10 1.3841 . ?
C10 C11 1.3855 . ?
C11 C12 1.3815 . ?
C12 C13 1.3894 . ?
C15 C17 1.53(2) . ?
C15 C16 1.53(2) . ?
C21 C23 1.52(2) . ?
C21 C22 1.53(2) . ?
O1D C7D 1.45(3) . ?
C7D C22D 1.53(3) . ?
C7D C8D 1.54(2) . ?
C8D C9D 1.3283 . ?
C8D C13D 1.4209 . ?
C9D C10D 1.3841 . ?
C10D C11D 1.3855 . ?
C11D C12D 1.3815 . ?
C12D C13D 1.3894 . ?
C15D C17D 1.53(2) . ?
C15D C16D 1.53(2) . ?
C21D C23D 1.49(3) . ?
C21D C22D 1.52(3) . ?
O1P C7P 1.40(3) . ?
C7P C8P 1.53(2) . ?
C7P C15P 1.66(2) . ?
C8P C9P 1.3283 . ?
C8P C13P 1.4209 . ?
C9P C10P 1.3841 . ?
C10P C11P 1.3855 . ?
C11P C12P 1.3815 . ?
C12P C13P 1.3894 . ?
C15P C16P 1.50(3) . ?
C15P C17P 1.53(3) . ?
C21P C23P 1.52(2) . ?
C21P C22P 1.53(2) . ?

_cod_database_fobs_code 2108827
